data_7026997
loop_
_publ_author_name
'Fawcett, John'
'G. Hope, Eric'
'Kemmitt, Raymond D. W.'
'Paige, Danny R.'
'Russell, David R.'
'M. Stuart, Alison'
'Stuart, M.'

_publ_section_title
;
 Platinum group metal complexes of arylphosphine ligands containing
 perfluoroalkyl ponytails; crystal structures of
 [RhCl2(\h5-C5Me5){P(C6H4C6F13-4)3}] and cis- and
 trans-[PtCl2{P(C6H4C6F13-4)3}2]
;
_journal_issue 22
_journal_name_full 'Journal of the Chemical Society, Dalton Transactions'
_journal_page_first 3751
_journal_paper_doi 10.1039/a805141k
_journal_year 1998
_chemical_formula_sum 'C46 H27 Cl2 F39 P Rh'
_chemical_formula_weight 1525.46
_chemical_name_systematic
; 
 ? 
;
_space_group_IT_number 14
_symmetry_cell_setting monoclinic
_symmetry_space_group_name_Hall '-P 2ybc'
_symmetry_space_group_name_H-M 'P 1 21/c 1'
_atom_sites_solution_hydrogens geom
_atom_sites_solution_primary direct
_atom_sites_solution_secondary difmap
_audit_creation_method SHELXL
_cell_angle_alpha 90.00
_cell_angle_beta 93.43(1)
_cell_angle_gamma 90.00
_cell_formula_units_Z 4
_cell_length_a 7.911(3)
_cell_length_b 45.183(13)
_cell_length_c 15.330(2)
_cell_measurement_reflns_used 250
_cell_measurement_temperature 150(2)
_cell_volume 5470(3)
_computing_molecular_graphics 'SHELXTL/PC ver5.0 (Sheldrick, 1996)'
_computing_publication_material 'SHELXTL/PC ver5.0 (Sheldrick, 1996)'
_computing_structure_refinement 'SHELXTL/PC ver5.0 (Sheldrick, 1996)'
_computing_structure_solution 'SHELXTL/PC ver5.0 (Sheldrick, 1996)'
_diffrn_ambient_temperature 150(2)
_diffrn_measurement_device 'Enraf Nonius FAST system'
_diffrn_radiation_monochromator graphite
_diffrn_radiation_source 'fine-focus sealed tube'
_diffrn_radiation_type MoK\a
_diffrn_radiation_wavelength 0.71073
_diffrn_reflns_av_R_equivalents 0.1835
_diffrn_reflns_av_sigmaI/netI 0.2303
_diffrn_reflns_limit_h_max 8
_diffrn_reflns_limit_h_min -6
_diffrn_reflns_limit_k_max 47
_diffrn_reflns_limit_k_min -49
_diffrn_reflns_limit_l_max 16
_diffrn_reflns_limit_l_min -16
_diffrn_reflns_number 21472
_diffrn_reflns_theta_max 24.99
_diffrn_reflns_theta_min 1.80
_exptl_absorpt_coefficient_mu 0.608
_exptl_absorpt_correction_type 'not applied'
_exptl_crystal_colour red
_exptl_crystal_density_diffrn 1.852
_exptl_crystal_density_meas ?
_exptl_crystal_description block
_exptl_crystal_F_000 2992
_exptl_crystal_size_max 0.18
_exptl_crystal_size_mid 0.14
_exptl_crystal_size_min 0.10
_refine_diff_density_max 0.808
_refine_diff_density_min -0.449
_refine_diff_density_rms 0.110
_refine_ls_extinction_method none
_refine_ls_goodness_of_fit_all 1.003
_refine_ls_goodness_of_fit_obs 1.390
_refine_ls_hydrogen_treatment 'riding model'
_refine_ls_matrix_type full
_refine_ls_number_parameters 676
_refine_ls_number_reflns 8258
_refine_ls_number_restraints 0
_refine_ls_restrained_S_all 1.003
_refine_ls_restrained_S_obs 1.390
_refine_ls_R_factor_all 0.1588
_refine_ls_R_factor_obs 0.0787
_refine_ls_shift/esd_max -0.036
_refine_ls_shift/esd_mean 0.001
_refine_ls_structure_factor_coef Fsqd
_refine_ls_weighting_details 'w=1/[\s^2^(Fo^2^)+(0.0561P)^2^+0.0000P] where P=(Fo^2^+2Fc^2^)/3'
_refine_ls_weighting_scheme calc
_refine_ls_wR_factor_all 0.1828
_refine_ls_wR_factor_obs 0.1679
_reflns_number_observed 3954
_reflns_number_total 8258
_reflns_observed_criterion >2sigma(I)
_cod_data_source_file 805141Ksup1.cif
_cod_data_source_block 3
_cod_depositor_comments
;
The following automatic conversions were performed:

'_symmetry_cell_setting' value 'Monoclinic' changed to 'monoclinic'
according to /home/saulius/struct/CIF-dictionaries/cif_core.dic
dictionary named 'cif_core.dic' version 2.4.2 from 2011-04-26.

Automatic conversion script
Id: cif_fix_values 1891 2012-01-12 08:04:46Z andrius 

The following automatic conversions were performed:

'_exptl_crystal_density_meas' value 'not measured' was changed to '?'
- the value is perceived as not measured.

Automatic conversion script
Id: cif_fix_values 3008 2015-01-20 13:52:24Z robertas 

The following automatic conversions were performed:

'_refine_ls_weighting_scheme' value 'calc
w=1/[\s^2^(Fo^2^)+(0.0561P)^2^+0.0000P] where P=(Fo^2^+2Fc^2^)/3' was
changed to 'calc'. New tag '_refine_ls_weighting_details' was
created. The value of the new tag was set to
'w=1/[\s^2^(Fo^2^)+(0.0561P)^2^+0.0000P] where P=(Fo^2^+2Fc^2^)/3'.

Automatic conversion script
Id: cif_fix_values 3143 2015-03-26 13:38:13Z robertas 
;
_cod_original_cell_volume 5469.8(27)
_cod_original_sg_symbol_H-M P2(1)/c
_cod_database_code 7026997

loop_
_symmetry_equiv_pos_as_xyz
'x, y, z'
'-x, y+1/2, -z+1/2'
'-x, -y, -z'
'x, -y-1/2, z-1/2'

loop_
_atom_site_aniso_label
_atom_site_aniso_U_11
_atom_site_aniso_U_22
_atom_site_aniso_U_33
_atom_site_aniso_U_23
_atom_site_aniso_U_13
_atom_site_aniso_U_12
Rh1 0.0162(4) 0.0278(4) 0.0294(5) 0.0030(4) 0.0056(3) -0.0012(4)
Cl1 0.0178(14) 0.043(2) 0.040(2) 0.0027(13) 0.0068(11) -0.0098(11)
Cl2 0.035(2) 0.0260(15) 0.042(2) 0.0039(12) 0.0168(12) 0.0026(11)
P1 0.0171(15) 0.024(2) 0.029(2) 0.0019(12) 0.0049(11) -0.0023(11)
C1 0.035(7) 0.042(8) 0.016(6) 0.009(5) 0.007(5) -0.012(5)
C2 0.013(6) 0.052(8) 0.030(6) 0.011(6) 0.001(4) 0.001(5)
C3 0.016(6) 0.044(8) 0.025(6) -0.003(5) 0.006(4) -0.005(5)
C4 0.017(6) 0.047(7) 0.018(6) 0.000(5) 0.013(4) 0.001(5)
C5 0.021(6) 0.035(7) 0.025(6) 0.002(5) 0.006(4) 0.000(5)
C6 0.036(7) 0.046(8) 0.039(7) 0.009(6) 0.007(5) -0.003(5)
C7 0.035(7) 0.052(8) 0.035(7) 0.003(6) -0.003(5) -0.001(6)
C8 0.048(8) 0.047(8) 0.033(7) -0.009(6) 0.005(5) -0.006(6)
C9 0.023(6) 0.042(7) 0.042(7) 0.004(6) 0.009(5) -0.002(5)
C10 0.020(6) 0.051(8) 0.038(7) 0.006(6) 0.004(5) -0.008(5)
C17 0.058(9) 0.047(9) 0.049(9) 0.013(7) 0.026(7) 0.008(7)
F17A 0.068(5) 0.106(7) 0.029(4) 0.013(4) 0.009(4) -0.019(4)
F17B 0.096(6) 0.041(5) 0.105(6) -0.006(4) 0.076(5) -0.001(4)
C18 0.054(9) 0.062(11) 0.069(11) 0.010(9) 0.018(8) -0.014(8)
F18A 0.114(7) 0.056(6) 0.099(7) -0.019(5) 0.070(5) -0.027(5)
F18B 0.071(6) 0.204(12) 0.080(7) 0.051(7) -0.005(5) -0.064(7)
C19 0.057(11) 0.069(12) 0.092(13) 0.024(10) 0.006(9) -0.013(9)
F19A 0.166(10) 0.160(11) 0.117(8) -0.053(8) 0.083(7) -0.115(9)
F19B 0.072(6) 0.157(11) 0.111(8) 0.025(7) 0.034(5) 0.007(7)
C20 0.098(12) 0.039(9) 0.055(10) 0.001(7) 0.017(8) 0.004(8)
F20A 0.090(6) 0.066(6) 0.141(8) 0.024(5) 0.063(5) 0.044(5)
F20B 0.088(6) 0.074(6) 0.080(6) -0.012(5) 0.044(5) -0.020(5)
C21 0.127(15) 0.045(10) 0.069(12) 0.006(8) 0.058(10) -0.003(10)
F21A 0.152(9) 0.135(10) 0.109(8) 0.028(8) 0.045(7) -0.070(8)
F21B 0.140(10) 0.198(14) 0.401(21) 0.205(14) 0.199(12) 0.125(10)
C22 0.274(30) 0.054(13) 0.070(15) -0.001(11) 0.107(17) -0.012(16)
F22A 0.230(14) 0.172(14) 0.130(11) 0.022(10) 0.047(9) 0.063(12)
F22B 0.400(22) 0.144(13) 0.085(9) -0.010(8) 0.073(11) -0.148(15)
F22C 0.152(8) 0.109(8) 0.089(6) 0.032(6) 0.087(6) 0.003(6)
C29 0.040(7) 0.036(7) 0.038(7) -0.001(6) 0.013(5) 0.004(5)
F29A 0.050(4) 0.044(4) 0.058(4) 0.022(3) -0.019(3) -0.027(3)
F29B 0.039(4) 0.047(5) 0.121(7) -0.044(4) 0.018(4) -0.007(3)
C30 0.051(8) 0.040(8) 0.036(8) -0.005(6) -0.008(6) -0.005(6)
F30A 0.144(8) 0.120(9) 0.053(5) 0.041(6) -0.041(5) -0.039(7)
F30B 0.036(4) 0.056(5) 0.112(6) -0.037(5) -0.023(4) 0.014(3)
C31 0.093(13) 0.027(9) 0.168(20) -0.018(11) -0.079(13) -0.005(9)
F31A 0.148(9) 0.086(8) 0.189(11) -0.030(8) -0.135(9) 0.010(6)
F31B 0.170(10) 0.243(15) 0.053(6) -0.058(8) 0.040(6) -0.100(10)
C32 0.095(15) 0.084(16) 0.149(20) 0.009(14) -0.066(14) -0.045(12)
F32A 0.102(7) 0.144(10) 0.101(7) -0.056(7) 0.049(6) -0.038(6)
F32B 0.087(7) 0.051(6) 0.167(10) 0.002(6) -0.050(6) -0.019(5)
C33 0.121(22) 0.151(26) 0.240(37) 0.135(26) -0.052(22) -0.032(18)
F33A 0.195(12) 0.109(9) 0.077(7) -0.006(7) 0.011(7) -0.057(8)
F33B 0.110(9) 0.206(16) 0.267(18) -0.123(14) -0.004(10) 0.027(10)
C34 0.213(31) 0.250(42) 0.049(14) 0.035(20) 0.012(16) -0.017(30)
F34A 0.053(7) 0.260(19) 0.379(23) -0.213(17) -0.022(9) 0.027(8)
F34B 0.169(11) 0.114(10) 0.311(18) -0.037(11) -0.078(12) -0.095(9)
F34C 0.200(12) 0.165(12) 0.106(9) 0.044(9) -0.016(9) -0.117(11)
C41 0.027(6) 0.017(6) 0.040(7) -0.002(5) -0.002(5) -0.008(5)
F41A 0.053(4) 0.044(4) 0.043(4) 0.007(3) 0.007(3) 0.021(3)
F41B 0.055(4) 0.021(4) 0.077(5) -0.005(3) 0.024(3) -0.005(3)
C42 0.046(8) 0.023(7) 0.043(8) -0.009(5) 0.002(6) 0.008(5)
F42A 0.085(5) 0.029(4) 0.079(5) -0.011(4) 0.051(4) -0.014(4)
F42B 0.049(4) 0.085(6) 0.043(4) 0.003(4) 0.000(3) 0.025(4)
C43 0.046(8) 0.036(8) 0.037(7) 0.000(6) 0.003(6) -0.004(6)
F43A 0.040(4) 0.076(5) 0.055(5) -0.020(4) 0.005(3) 0.001(3)
F43B 0.063(4) 0.026(4) 0.083(5) 0.012(4) 0.033(4) 0.009(3)
C44 0.037(8) 0.034(8) 0.049(8) -0.001(6) -0.001(6) -0.002(6)
F44A 0.094(6) 0.049(5) 0.056(5) 0.009(4) 0.034(4) 0.013(4)
F44B 0.047(4) 0.078(6) 0.059(5) -0.008(4) -0.006(3) 0.006(4)
C45 0.051(9) 0.064(11) 0.062(10) -0.021(8) 0.008(7) 0.001(7)
F45A 0.057(5) 0.110(8) 0.070(6) -0.032(5) 0.016(4) -0.013(5)
F45B 0.065(5) 0.060(5) 0.067(5) 0.001(4) 0.007(4) 0.022(4)
C46 0.070(12) 0.098(15) 0.065(12) -0.034(11) 0.012(8) 0.004(10)
F46A 0.070(6) 0.170(10) 0.094(7) -0.039(7) 0.017(5) 0.044(6)
F46B 0.100(6) 0.082(7) 0.072(6) -0.036(5) -0.009(5) 0.021(5)
F46C 0.115(7) 0.093(7) 0.055(6) 0.002(5) 0.034(5) 0.011(6)

loop_
_atom_site_label
_atom_site_type_symbol
_atom_site_fract_x
_atom_site_fract_y
_atom_site_fract_z
_atom_site_U_iso_or_equiv
_atom_site_thermal_displace_type
_atom_site_occupancy
_atom_site_calc_flag
_atom_site_refinement_flags
Rh1 Rh 0.90790(9) 0.91596(2) -0.99330(5) 0.0243(2) Uani 1 d .
Cl1 Cl 0.6578(3) 0.88910(6) -0.9621(2) 0.0333(7) Uani 1 d .
Cl2 Cl 0.8336(3) 0.95850(6) -0.9103(2) 0.0335(7) Uani 1 d .
P1 P 1.0347(3) 0.89797(6) -0.8627(2) 0.0234(6) Uani 1 d .
C1 C 0.9224(13) 0.9446(2) -1.1100(6) 0.031(3) Uani 1 d .
C2 C 0.8256(11) 0.9186(3) -1.1330(6) 0.031(3) Uani 1 d .
C3 C 0.9299(12) 0.8933(2) -1.1165(6) 0.028(3) Uani 1 d .
C4 C 1.0969(11) 0.9036(2) -1.0864(6) 0.027(3) Uani 1 d .
C5 C 1.0878(12) 0.9349(2) -1.0800(6) 0.027(2) Uani 1 d .
C6 C 0.8622(12) 0.9750(2) -1.1200(7) 0.040(3) Uani 1 d .
H6A H 0.7457(12) 0.9749(2) -1.1413(7) 0.060 Uiso 1 calc R
H6B H 0.9289(12) 0.9852(2) -1.1607(7) 0.060 Uiso 1 calc R
H6C H 0.8725(12) 0.9848(2) -1.0644(7) 0.060 Uiso 1 calc R
C7 C 0.6449(11) 0.9181(3) -1.1705(6) 0.041(3) Uani 1 d .
H7A H 0.6026(11) 0.9380(3) -1.1752(6) 0.062 Uiso 1 calc R
H7B H 0.5765(11) 0.9069(3) -1.1328(6) 0.062 Uiso 1 calc R
H7C H 0.6406(11) 0.9091(3) -1.2274(6) 0.062 Uiso 1 calc R
C8 C 0.8804(13) 0.8619(3) -1.1366(7) 0.043(3) Uani 1 d .
H8A H 0.9729(13) 0.8490(3) -1.1193(7) 0.064 Uiso 1 calc R
H8B H 0.8534(13) 0.8599(3) -1.1982(7) 0.064 Uiso 1 calc R
H8C H 0.7833(13) 0.8568(3) -1.1051(7) 0.064 Uiso 1 calc R
C9 C 1.2522(11) 0.8847(2) -1.0765(7) 0.035(3) Uani 1 d .
H9A H 1.2210(11) 0.8642(2) -1.0842(7) 0.053 Uiso 1 calc R
H9B H 1.3058(11) 0.8874(2) -1.0193(7) 0.053 Uiso 1 calc R
H9C H 1.3292(11) 0.8902(2) -1.1198(7) 0.053 Uiso 1 calc R
C10 C 1.2340(11) 0.9561(2) -1.0579(6) 0.036(3) Uani 1 d .
H10A H 1.1922(11) 0.9760(2) -1.0580(6) 0.054 Uiso 1 calc R
H10B H 1.3171(11) 0.9542(2) -1.1008(6) 0.054 Uiso 1 calc R
H10C H 1.2849(11) 0.9514(2) -1.0012(6) 0.054 Uiso 1 calc R
C11 C 0.8975(7) 0.88770(14) -0.7753(3) 0.022(2) Uiso 1 d G
C12 C 0.7547(7) 0.90332(12) -0.7601(4) 0.029(2) Uiso 1 d G
C13 C 0.6528(6) 0.89678(14) -0.6915(4) 0.031(3) Uiso 1 d G
C14 C 0.6991(8) 0.87418(15) -0.6357(4) 0.039(3) Uiso 1 d G
C15 C 0.8416(8) 0.85767(13) -0.6495(4) 0.045(3) Uiso 1 d G
C16 C 0.9432(7) 0.86445(13) -0.7189(4) 0.041(3) Uiso 1 d G
H12A H 0.7240(10) 0.9190(2) -0.7971(5) 0.050 Uiso 1 d G
H13A H 0.5549(8) 0.9076(2) -0.6838(6) 0.050 Uiso 1 d G
H15A H 0.8706(12) 0.8419(2) -0.6126(5) 0.050 Uiso 1 d G
H16A H 1.0405(8) 0.8535(2) -0.7271(6) 0.050 Uiso 1 d G
C17 C 0.5913(16) 0.8666(3) -0.5590(8) 0.050(3) Uani 1 d .
F17A F 0.6929(9) 0.8564(2) -0.4897(4) 0.068(2) Uani 1 d .
F17B F 0.5168(9) 0.8912(2) -0.5288(5) 0.078(3) Uani 1 d .
C18 C 0.4668(17) 0.8433(3) -0.5812(10) 0.061(4) Uani 1 d .
F18A F 0.5399(11) 0.8185(2) -0.5971(5) 0.087(3) Uani 1 d .
F18B F 0.3793(10) 0.8518(3) -0.6542(6) 0.119(4) Uani 1 d .
C19 C 0.3171(19) 0.8370(4) -0.5154(11) 0.073(4) Uani 1 d .
F19A F 0.2367(13) 0.8118(3) -0.5490(6) 0.144(5) Uani 1 d .
F19B F 0.2105(11) 0.8588(3) -0.5209(6) 0.112(4) Uani 1 d .
C20 C 0.3710(19) 0.8313(3) -0.4241(9) 0.063(4) Uani 1 d .
F20A F 0.4906(10) 0.8107(2) -0.4197(6) 0.097(3) Uani 1 d .
F20B F 0.4310(9) 0.8562(2) -0.3860(5) 0.079(2) Uani 1 d .
C21 C 0.2171(23) 0.8202(3) -0.3638(10) 0.078(5) Uani 1 d .
F21A F 0.1467(13) 0.7970(3) -0.3973(7) 0.131(4) Uani 1 d .
F21B F 0.1068(14) 0.8425(3) -0.3579(11) 0.239(9) Uani 1 d .
C22 C 0.2728(36) 0.8141(4) -0.2738(13) 0.128(10) Uani 1 d .
F22A F 0.3631(18) 0.7884(4) -0.2753(8) 0.176(6) Uani 1 d .
F22B F 0.3742(23) 0.8320(3) -0.2352(7) 0.207(8) Uani 1 d .
F22C F 0.1408(12) 0.8071(2) -0.2297(6) 0.113(3) Uani 1 d .
C23 C 1.1799(7) 0.92461(12) -0.8077(4) 0.021(2) Uiso 1 d G
C24 C 1.1433(6) 0.93852(13) -0.7307(4) 0.029(2) Uiso 1 d G
C25 C 1.2446(7) 0.96169(13) -0.6981(3) 0.036(3) Uiso 1 d G
C26 C 1.3847(7) 0.97069(12) -0.7411(4) 0.027(2) Uiso 1 d G
C27 C 1.4249(6) 0.95639(12) -0.8177(4) 0.024(2) Uiso 1 d G
C28 C 1.3226(7) 0.93364(12) -0.8505(3) 0.021(2) Uiso 1 d G
H24A H 1.0509(8) 0.9324(2) -0.7006(5) 0.026 Uiso 1 d G
H25A H 1.2178(11) 0.9712(2) -0.6469(4) 0.026 Uiso 1 d G
H27A H 1.5198(8) 0.9621(2) -0.8465(5) 0.026 Uiso 1 d G
H28A H 1.3490(10) 0.9242(2) -0.9019(4) 0.026 Uiso 1 d G
C29 C 1.4887(13) 0.9967(2) -0.7089(7) 0.038(3) Uani 1 d .
F29A F 1.5406(7) 1.01248(14) -0.7766(4) 0.052(2) Uani 1 d .
F29B F 1.3944(8) 1.01539(15) -0.6617(5) 0.069(2) Uani 1 d .
C30 C 1.6413(14) 0.9887(3) -0.6510(8) 0.043(3) Uani 1 d .
F30A F 1.5987(12) 0.9721(2) -0.5860(5) 0.108(3) Uani 1 d .
F30B F 1.7449(8) 0.9722(2) -0.6979(5) 0.069(2) Uani 1 d .
C31 C 1.7544(22) 1.0136(3) -0.6080(14) 0.100(7) Uani 1 d .
F31A F 1.8951(13) 1.0010(2) -0.5727(7) 0.146(5) Uani 1 d .
F31B F 1.6501(14) 1.0271(3) -0.5354(5) 0.154(6) Uani 1 d .
C32 C 1.7982(23) 1.0390(5) -0.6395(14) 0.112(7) Uani 1 d .
F32A F 1.8678(11) 1.0265(2) -0.7205(6) 0.114(4) Uani 1 d .
F32B F 1.6663(11) 1.0568(2) -0.6703(7) 0.104(3) Uani 1 d .
C33 C 1.9173(32) 1.0636(6) -0.5727(25) 0.173(15) Uani 1 d .
F33A F 1.9633(15) 1.0543(2) -0.4904(7) 0.127(4) Uani 1 d .
F33B F 1.7951(15) 1.0858(4) -0.5382(10) 0.195(7) Uani 1 d .
C34 C 1.9931(40) 1.0770(9) -0.6213(15) 0.170(14) Uani 1 d .
F34A F 2.1094(12) 1.0495(4) -0.6248(11) 0.232(10) Uani 1 d .
F34B F 2.0889(15) 1.0971(3) -0.5586(11) 0.202(7) Uani 1 d .
F34C F 1.9565(16) 1.0867(3) -0.6878(8) 0.158(6) Uani 1 d .
C35 C 1.1566(7) 0.86420(11) -0.8771(4) 0.023(2) Uiso 1 d G
C36 C 1.3264(7) 0.86141(11) -0.8500(4) 0.023(2) Uiso 1 d G
C37 C 1.4139(5) 0.83566(13) -0.8651(4) 0.031(3) Uiso 1 d G
C38 C 1.3330(7) 0.81241(11) -0.9071(4) 0.026(2) Uiso 1 d G
C39 C 1.1620(7) 0.81476(11) -0.9335(4) 0.032(3) Uiso 1 d G
C40 C 1.0756(5) 0.84043(13) -0.9186(4) 0.033(3) Uiso 1 d G
H36A H 1.3819(9) 0.87709(14) -0.8213(5) 0.040 Uiso 1 d G
H37A H 1.5278(6) 0.8341(2) -0.8467(6) 0.040 Uiso 1 d G
H39A H 1.1063(9) 0.79893(14) -0.9614(6) 0.040 Uiso 1 d G
H40A H 0.9614(6) 0.8419(2) -0.9364(6) 0.040 Uiso 1 d G
C41 C 1.4314(12) 0.7848(2) -0.9288(7) 0.028(2) Uani 1 d .
F41A F 1.5471(7) 0.77880(14) -0.8618(4) 0.047(2) Uani 1 d .
F41B F 1.3288(8) 0.76099(13) -0.9379(4) 0.050(2) Uani 1 d .
C42 C 1.5296(13) 0.7875(2) -1.0125(7) 0.037(3) Uani 1 d .
F42A F 1.6045(9) 0.81348(13) -1.0140(5) 0.063(2) Uani 1 d .
F42B F 1.4124(8) 0.7862(2) -1.0802(4) 0.059(2) Uani 1 d .
C43 C 1.6649(14) 0.7636(3) -1.0270(7) 0.040(3) Uani 1 d .
F43A F 1.8039(8) 0.7705(2) -0.9738(4) 0.057(2) Uani 1 d .
F43B F 1.6106(8) 0.73747(13) -0.9996(5) 0.056(2) Uani 1 d .
C44 C 1.7222(14) 0.7611(3) -1.1194(8) 0.040(3) Uani 1 d .
F44A F 1.7362(9) 0.7873(2) -1.1540(4) 0.065(2) Uani 1 d .
F44B F 1.6062(8) 0.7458(2) -1.1682(4) 0.062(2) Uani 1 d .
C45 C 1.8923(16) 0.7436(3) -1.1275(9) 0.059(4) Uani 1 d .
F45A F 2.0232(9) 0.7625(2) -1.1006(5) 0.079(3) Uani 1 d .
F45B F 1.8981(8) 0.7202(2) -1.0731(5) 0.064(2) Uani 1 d .
C46 C 1.9347(19) 0.7338(4) -1.2178(10) 0.077(5) Uani 1 d .
F46A F 2.0884(10) 0.7239(2) -1.2185(6) 0.111(4) Uani 1 d .
F46B F 1.8345(11) 0.7101(2) -1.2402(5) 0.085(3) Uani 1 d .
F46C F 1.9038(11) 0.7542(2) -1.2772(5) 0.087(3) Uani 1 d .

loop_
_atom_type_symbol
_atom_type_description
_atom_type_scat_dispersion_real
_atom_type_scat_dispersion_imag
_atom_type_scat_source
C C 0.0033 0.0016 'International Tables Vol C Tables 4.2.6.8 and 6.1.1.4'
H H 0.0000 0.0000 'International Tables Vol C Tables 4.2.6.8 and 6.1.1.4'
F F 0.0171 0.0103 'International Tables Vol C Tables 4.2.6.8 and 6.1.1.4'
P P 0.1023 0.0942 'International Tables Vol C Tables 4.2.6.8 and 6.1.1.4'
Cl Cl 0.1484 0.1585 'International Tables Vol C Tables 4.2.6.8 and 6.1.1.4'
Rh Rh -1.1178 0.9187 'International Tables Vol C Tables 4.2.6.8 and 6.1.1.4'

loop_
_geom_angle_atom_site_label_1
_geom_angle_atom_site_label_2
_geom_angle_atom_site_label_3
_geom_angle
C3 Rh1 C5 64.1(4)
C3 Rh1 C4 38.8(3)
C5 Rh1 C4 37.8(4)
C3 Rh1 C2 38.0(4)
C5 Rh1 C2 63.4(3)
C4 Rh1 C2 63.6(3)
C3 Rh1 C1 63.9(4)
C5 Rh1 C1 37.9(3)
C4 Rh1 C1 63.5(4)
C2 Rh1 C1 37.9(4)
C3 Rh1 P1 122.1(3)
C5 Rh1 P1 113.4(3)
C4 Rh1 P1 101.2(3)
C2 Rh1 P1 160.1(3)
C1 Rh1 P1 148.9(3)
C3 Rh1 Cl1 92.6(3)
C5 Rh1 Cl1 154.0(3)
C4 Rh1 Cl1 127.1(3)
C2 Rh1 Cl1 91.2(3)
C1 Rh1 Cl1 122.7(3)
P1 Rh1 Cl1 88.28(9)
C3 Rh1 Cl2 151.3(3)
C5 Rh1 Cl2 101.5(3)
C4 Rh1 Cl2 138.2(3)
C2 Rh1 Cl2 113.9(3)
C1 Rh1 Cl2 89.3(3)
P1 Rh1 Cl2 86.00(9)
Cl1 Rh1 Cl2 93.95(9)
C35 P1 C11 102.5(3)
C35 P1 C23 106.4(3)
C11 P1 C23 102.3(3)
C35 P1 Rh1 113.0(2)
C11 P1 Rh1 118.2(2)
C23 P1 Rh1 113.0(2)
C5 C1 C2 107.1(9)
C5 C1 C6 127.5(9)
C2 C1 C6 125.4(10)
C5 C1 Rh1 69.7(6)
C2 C1 Rh1 70.6(5)
C6 C1 Rh1 127.0(7)
C3 C2 C1 108.5(8)
C3 C2 C7 125.7(11)
C1 C2 C7 125.8(10)
C3 C2 Rh1 69.5(5)
C1 C2 Rh1 71.5(5)
C7 C2 Rh1 126.0(6)
C2 C3 C4 108.0(9)
C2 C3 C8 125.6(9)
C4 C3 C8 126.1(10)
C2 C3 Rh1 72.5(6)
C4 C3 Rh1 72.0(5)
C8 C3 Rh1 126.3(7)
C5 C4 C3 107.0(9)
C5 C4 C9 127.3(9)
C3 C4 C9 125.2(10)
C5 C4 Rh1 70.3(5)
C3 C4 Rh1 69.3(5)
C9 C4 Rh1 131.7(7)
C4 C5 C1 109.4(9)
C4 C5 C10 126.9(9)
C1 C5 C10 123.1(9)
C4 C5 Rh1 71.9(5)
C1 C5 Rh1 72.4(5)
C10 C5 Rh1 128.8(7)
C12 C11 C16 118.1
C12 C11 P1 121.8(3)
C16 C11 P1 120.0(3)
C11 C12 C13 122.8
C14 C13 C12 119.0
C13 C14 C15 119.9
C13 C14 C17 120.4(6)
C15 C14 C17 119.7(6)
C14 C15 C16 120.6
C11 C16 C15 119.6
F17B C17 F17A 105.0(10)
F17B C17 C18 111.6(11)
F17A C17 C18 106.9(11)
F17B C17 C14 110.8(9)
F17A C17 C14 110.0(9)
C18 C17 C14 112.2(10)
F18A C18 F18B 107.9(13)
F18A C18 C17 111.5(11)
F18B C18 C17 107.2(12)
F18A C18 C19 108.5(11)
F18B C18 C19 102.1(11)
C17 C18 C19 118.9(12)
F19B C19 F19A 108.5(13)
F19B C19 C20 110.4(14)
F19A C19 C20 108.2(13)
F19B C19 C18 108.8(12)
F19A C19 C18 104.3(12)
C20 C19 C18 116.3(12)
F20A C20 F20B 109.5(12)
F20A C20 C19 109.8(12)
F20B C20 C19 110.1(12)
F20A C20 C21 107.9(11)
F20B C20 C21 105.3(11)
C19 C20 C21 114.0(13)
F21A C21 F21B 111.9(18)
F21A C21 C22 109.0(14)
F21B C21 C22 104.0(15)
F21A C21 C20 110.0(12)
F21B C21 C20 108.5(11)
C22 C21 C20 113.5(16)
F22B C22 F22C 114.5(15)
F22B C22 F22A 103.6(26)
F22C C22 F22A 103.6(14)
F22B C22 C21 118.2(16)
F22C C22 C21 109.3(22)
F22A C22 C21 106.1(14)
C24 C23 C28 118.9
C24 C23 P1 122.2(3)
C28 C23 P1 118.4(3)
C23 C24 C25 120.2
C26 C25 C24 120.7
C25 C26 C27 119.6
C25 C26 C29 120.8(5)
C27 C26 C29 119.5(5)
C28 C27 C26 119.5
C27 C28 C23 121.1
F29A C29 F29B 106.5(9)
F29A C29 C30 108.2(8)
F29B C29 C30 106.4(9)
F29A C29 C26 110.3(8)
F29B C29 C26 110.6(7)
C30 C29 C26 114.3(9)
F30A C30 F30B 106.2(11)
F30A C30 C29 110.8(10)
F30B C30 C29 108.2(9)
F30A C30 C31 105.1(12)
F30B C30 C31 105.9(11)
C29 C30 C31 119.8(11)
C32 C31 F31A 107.1(16)
C32 C31 F31B 94.9(16)
F31A C31 F31B 110.1(15)
C32 C31 C30 129.8(17)
F31A C31 C30 107.7(11)
F31B C31 C30 105.7(13)
C31 C32 F32B 115.4(16)
C31 C32 F32A 95.5(18)
F32B C32 F32A 104.1(14)
C31 C32 C33 119.4(18)
F32B C32 C33 101.5(16)
F32A C32 C33 120.9(18)
C34 C33 F33A 129.8(27)
C34 C33 F33B 104.1(29)
F33A C33 F33B 91.3(28)
C34 C33 C32 103.9(35)
F33A C33 C32 116.8(17)
F33B C33 C32 107.1(16)
C34 C33 F34A 55.8(28)
F33A C33 F34A 96.4(16)
F33B C33 F34A 158.3(19)
C32 C33 F34A 87.5(21)
F34C C34 C33 131.9(36)
F34C C34 F34B 116.0(32)
C33 C34 F34B 99.6(25)
F34C C34 F34A 113.5(24)
C33 C34 F34A 86.2(33)
F34B C34 F34A 103.3(20)
C34 F34A C33 38.0(11)
C40 C35 C36 118.7
C40 C35 P1 118.0(3)
C36 C35 P1 123.3(3)
C37 C36 C35 120.8
C38 C37 C36 120.0
C37 C38 C39 119.8
C37 C38 C41 120.1(5)
C39 C38 C41 120.0(5)
C40 C39 C38 120.0
C39 C40 C35 120.7
F41B C41 F41A 106.9(8)
F41B C41 C38 111.4(7)
F41A C41 C38 109.2(7)
F41B C41 C42 107.9(8)
F41A C41 C42 107.1(8)
C38 C41 C42 114.0(8)
F42A C42 F42B 108.5(10)
F42A C42 C41 109.6(8)
F42B C42 C41 106.2(8)
F42A C42 C43 107.7(9)
F42B C42 C43 107.9(8)
C41 C42 C43 116.8(9)
F43B C43 F43A 106.1(9)
F43B C43 C44 110.3(9)
F43A C43 C44 107.5(9)
F43B C43 C42 109.6(9)
F43A C43 C42 107.1(9)
C44 C43 C42 115.8(9)
F44A C44 F44B 108.2(9)
F44A C44 C43 110.3(9)
F44B C44 C43 109.1(9)
F44A C44 C45 109.2(10)
F44B C44 C45 105.0(9)
C43 C44 C45 114.7(10)
F45B C45 F45A 107.5(11)
F45B C45 C46 109.7(13)
F45A C45 C46 104.5(11)
F45B C45 C44 110.0(10)
F45A C45 C44 107.3(10)
C46 C45 C44 117.3(12)
F46A C46 F46C 111.9(14)
F46A C46 F46B 104.9(14)
F46C C46 F46B 107.2(13)
F46A C46 C45 111.6(13)
F46C C46 C45 113.0(15)
F46B C46 C45 107.7(13)

loop_
_geom_bond_atom_site_label_1
_geom_bond_atom_site_label_2
_geom_bond_distance
Rh1 C3 2.164(9)
Rh1 C5 2.179(9)
Rh1 C4 2.201(8)
Rh1 C2 2.203(9)
Rh1 C1 2.215(9)
Rh1 P1 2.332(3)
Rh1 Cl1 2.393(2)
Rh1 Cl2 2.398(3)
P1 C35 1.825(5)
P1 C11 1.833(5)
P1 C23 1.834(5)
C1 C5 1.429(13)
C1 C2 1.434(14)
C1 C6 1.459(14)
C2 C3 1.421(14)
C2 C7 1.509(12)
C3 C4 1.449(13)
C3 C8 1.499(14)
C4 C5 1.420(14)
C4 C9 1.497(13)
C5 C10 1.525(13)
C11 C12 1.36
C11 C16 1.39
C12 C13 1.39
C13 C14 1.37
C14 C15 1.38
C14 C17 1.532(11)
C15 C16 1.41
C17 F17B 1.351(13)
C17 F17A 1.373(13)
C17 C18 1.47(2)
C18 F18A 1.29(2)
C18 F18B 1.336(15)
C18 C19 1.63(2)
C19 F19B 1.29(2)
C19 F19A 1.39(2)
C19 C20 1.46(2)
C20 F20A 1.326(15)
C20 F20B 1.341(15)
C20 C21 1.65(2)
C21 F21A 1.28(2)
C21 F21B 1.34(2)
C21 C22 1.45(3)
C22 F22B 1.26(2)
C22 F22C 1.32(2)
C22 F22A 1.36(2)
C23 C24 1.38
C23 C28 1.40
C24 C25 1.39
C25 C26 1.38
C26 C27 1.39
C26 C29 1.502(12)
C27 C28 1.38
C29 F29A 1.343(11)
C29 F29B 1.362(11)
C29 C30 1.499(14)
C30 F30A 1.309(13)
C30 F30B 1.349(12)
C30 C31 1.56(2)
C31 C32 1.30(2)
C31 F31A 1.34(2)
C31 F31B 1.55(2)
C32 F32B 1.38(2)
C32 F32A 1.50(2)
C32 C33 1.75(3)
C33 C34 1.16(3)
C33 F33A 1.36(3)
C33 F33B 1.51(4)
C33 F34A 1.87(4)
C34 F34C 1.13(2)
C34 F34B 1.49(3)
C34 F34A 1.55(4)
C35 C40 1.39
C35 C36 1.39
C36 C37 1.38
C37 C38 1.37
C38 C39 1.39
C38 C41 1.517(11)
C39 C40 1.37
C41 F41B 1.350(11)
C41 F41A 1.362(11)
C41 C42 1.544(14)
C42 F42A 1.314(12)
C42 F42B 1.350(11)
C42 C43 1.547(14)
C43 F43B 1.333(12)
C43 F43A 1.366(12)
C43 C44 1.517(15)
C44 F44A 1.306(12)
C44 F44B 1.341(12)
C44 C45 1.57(2)
C45 F45B 1.346(15)
C45 F45A 1.384(14)
C45 C46 1.51(2)
C46 F46A 1.30(2)
C46 F46C 1.31(2)
C46 F46B 1.36(2)
